data_7005330
loop_
_publ_author_name
'Lazarides, Theodore'
'Alamiry, Mohammed A. H.'
'Adams, Harry'
'Pope, Simon J. A.'
'Faulkner, Stephen'
'Weinstein, Julia A.'
'Ward, Michael D.'

_publ_section_title
;
 Anthracene as a sensitiser for near-infrared luminescence in complexes
 of Nd(III), Er(III) and Yb(III): an unexpected sensitisation mechanism
 based on electron transfer.
;
_journal_issue 15
_journal_name_full 'Dalton transactions (Cambridge, England : 2003)'
_journal_page_first 1484
_journal_page_last 1491
_journal_paper_doi 10.1039/b700714k
_journal_year 2007
_chemical_formula_sum 'C42 H22 F18 N3 O6 Yb'
_chemical_formula_weight 1179.67
_chemical_name_systematic
;
?
;
_space_group_IT_number 2
_symmetry_cell_setting triclinic
_symmetry_space_group_name_Hall '-P 1'
_symmetry_space_group_name_H-M 'P -1'
_atom_sites_solution_hydrogens geom
_atom_sites_solution_primary direct
_atom_sites_solution_secondary difmap
_audit_creation_method SHELXL-97
_cell_angle_alpha 101.505(5)
_cell_angle_beta 101.437(5)
_cell_angle_gamma 91.816(5)
_cell_formula_units_Z 2
_cell_length_a 12.812(5)
_cell_length_b 12.880(5)
_cell_length_c 13.240(5)
_cell_measurement_reflns_used 8561
_cell_measurement_temperature 150(2)
_cell_measurement_theta_max 54.993
_cell_measurement_theta_min 5.459
_cell_volume 2092.7(14)
_computing_cell_refinement 'BRUKER XSCANS'
_computing_data_collection 'BRUKER XSCANS'
_computing_data_reduction 'BRUKER SHELXTL'
_computing_molecular_graphics 'BRUKER SHELXTL'
_computing_publication_material 'BRUKER SHELXTL'
_computing_structure_refinement 'SHELXL-97 (Sheldrick, 1997)'
_computing_structure_solution 'BRUKER SHELXTL'
_diffrn_ambient_temperature 150(2)
_diffrn_measured_fraction_theta_full 0.999
_diffrn_measured_fraction_theta_max 0.995
_diffrn_measurement_device_type 'BRUKER SMART CCD area detector'
_diffrn_measurement_method 'phi and omega scans'
_diffrn_radiation_monochromator graphite
_diffrn_radiation_source 'fine-focus sealed tube'
_diffrn_radiation_type MoK\a
_diffrn_radiation_wavelength 0.71073
_diffrn_reflns_av_R_equivalents 0.0290
_diffrn_reflns_av_sigmaI/netI 0.0237
_diffrn_reflns_limit_h_max 16
_diffrn_reflns_limit_h_min -16
_diffrn_reflns_limit_k_max 16
_diffrn_reflns_limit_k_min -16
_diffrn_reflns_limit_l_max 17
_diffrn_reflns_limit_l_min -17
_diffrn_reflns_number 49439
_diffrn_reflns_theta_full 25.00
_diffrn_reflns_theta_max 27.58
_diffrn_reflns_theta_min 1.60
_diffrn_standards_decay_% 0
_diffrn_standards_interval_count 0
_diffrn_standards_interval_time 0
_diffrn_standards_number 0
_exptl_absorpt_coefficient_mu 2.368
_exptl_absorpt_correction_T_max 0.7031
_exptl_absorpt_correction_T_min 0.6488
_exptl_absorpt_correction_type multi-scan
_exptl_absorpt_process_details sadabs
_exptl_crystal_colour yellow
_exptl_crystal_density_diffrn 1.872
_exptl_crystal_density_method 'not measured'
_exptl_crystal_description block
_exptl_crystal_F_000 1150
_exptl_crystal_size_max 0.20
_exptl_crystal_size_mid 0.18
_exptl_crystal_size_min 0.16
_refine_diff_density_max 1.672
_refine_diff_density_min -1.660
_refine_diff_density_rms 0.128
_refine_ls_extinction_method none
_refine_ls_goodness_of_fit_ref 1.052
_refine_ls_hydrogen_treatment constr
_refine_ls_matrix_type full
_refine_ls_number_parameters 614
_refine_ls_number_reflns 9646
_refine_ls_number_restraints 66
_refine_ls_restrained_S_all 1.064
_refine_ls_R_factor_all 0.0409
_refine_ls_R_factor_gt 0.0374
_refine_ls_shift/su_max 0.001
_refine_ls_shift/su_mean 0.000
_refine_ls_structure_factor_coef Fsqd
_refine_ls_weighting_details 'calc w=1/[\s^2^(Fo^2^)+(0.0491P)^2^+7.6098P] where P=(Fo^2^+2Fc^2^)/3'
_refine_ls_weighting_scheme calc
_refine_ls_wR_factor_gt 0.0945
_refine_ls_wR_factor_ref 0.0974
_reflns_number_gt 8936
_reflns_number_total 9646
_reflns_threshold_expression >2sigma(I)
_cod_data_source_file b700714k.txt
_cod_data_source_block imw352_0m
_cod_depositor_comments
;
The following automatic conversions were performed:
'_symmetry_cell_setting' value 'Triclinic' changed to 'triclinic'
according to '/home/saulius/struct/CIF-dictionaries/cif_core.dic'
dictionary named 'cif_core.dic' version 2.4.1 from 2010-06-29.

Automatic conversion script
Id: cif_fix_enum 1527 2010-12-29 10:47:43Z saulius 
;
_cod_original_sg_symbol_H-M P-1
_cod_database_code 7005330

loop_
_symmetry_equiv_pos_as_xyz
'x, y, z'
'-x, -y, -z'

loop_
_atom_site_label
_atom_site_type_symbol
_atom_site_fract_x
_atom_site_fract_y
_atom_site_fract_z
_atom_site_U_iso_or_equiv
_atom_site_adp_type
_atom_site_occupancy
_atom_site_symmetry_multiplicity
_atom_site_calc_flag
_atom_site_refinement_flags
_atom_site_disorder_assembly
_atom_site_disorder_group
Yb1 Yb 0.199008(12) 0.212532(12) 0.290205(12) 0.02012(6) Uani 1 1 d . . .
F1 F 0.1060(3) 0.2238(3) -0.0748(2) 0.0554(9) Uani 1 1 d . . .
F2 F 0.0558(2) 0.0580(3) -0.0936(2) 0.0484(8) Uani 1 1 d . . .
F3 F 0.1965(2) 0.1025(3) -0.1451(2) 0.0436(7) Uani 1 1 d . . .
F4 F 0.4737(3) -0.0452(3) 0.0917(3) 0.0598(9) Uani 1 1 d . . .
F5 F 0.5034(3) 0.0173(4) 0.2564(3) 0.0675(11) Uani 1 1 d . . .
F6 F 0.5457(3) 0.1109(3) 0.1518(4) 0.0733(12) Uani 1 1 d . . .
F7 F -0.1613(4) 0.2983(3) 0.2776(4) 0.0869(15) Uani 1 1 d . A .
F8 F -0.2174(3) 0.1437(3) 0.1791(3) 0.0739(11) Uani 1 1 d . A .
F9 F -0.2155(4) 0.1692(4) 0.3428(4) 0.0937(16) Uani 1 1 d . A .
F11 F 0.0581(4) -0.1671(3) 0.2796(3) 0.0709(11) Uani 1 1 d . A .
F12 F -0.0212(5) -0.1061(6) 0.4037(6) 0.0552(17) Uiso 0.538(6) 1 d PDU A 1
F12' F 0.0117(8) -0.1219(8) 0.4281(7) 0.068(2) Uiso 0.462(6) 1 d PDU A 2
F13 F 0.1463(5) -0.0791(6) 0.4487(5) 0.0602(18) Uiso 0.538(6) 1 d PDU A 1
F13' F 0.1682(6) -0.1105(8) 0.4080(9) 0.077(3) Uiso 0.462(6) 1 d PDU A 2
F14 F -0.0208(3) 0.3513(3) 0.5440(3) 0.0599(9) Uani 1 1 d . . .
F15 F 0.1018(3) 0.4786(2) 0.5804(3) 0.0642(10) Uani 1 1 d . . .
F16 F 0.0949(4) 0.3734(4) 0.6851(3) 0.0822(14) Uani 1 1 d . . .
F17 F 0.2976(6) 0.0348(6) 0.6206(7) 0.0661(18) Uiso 0.538(6) 1 d PDU A 1
F17' F 0.3058(5) 0.0799(5) 0.6732(5) 0.0379(14) Uiso 0.462(6) 1 d PU A 2
F18 F 0.4408(4) 0.0811(6) 0.5670(5) 0.0577(16) Uiso 0.538(6) 1 d PDU A 1
F18' F 0.3796(7) 0.0238(5) 0.5432(6) 0.0610(19) Uiso 0.462(6) 1 d PDU A 2
F19 F 0.4039(6) 0.1719(5) 0.6919(4) 0.0578(16) Uiso 0.538(6) 1 d PDU A 1
F19' F 0.4450(5) 0.1646(6) 0.6470(7) 0.066(2) Uiso 0.462(6) 1 d PDU A 2
O1 O 0.1382(3) 0.0462(2) 0.2998(3) 0.0383(8) Uani 1 1 d . . .
O2 O 0.0135(2) 0.2050(2) 0.2509(2) 0.0305(6) Uani 1 1 d . . .
O3 O 0.1429(2) 0.3129(2) 0.4307(2) 0.0291(6) Uani 1 1 d . . .
O4 O 0.2947(2) 0.1673(2) 0.4415(2) 0.0280(6) Uani 1 1 d . . .
O5 O 0.3376(2) 0.1254(2) 0.2395(2) 0.0253(6) Uani 1 1 d . . .
O6 O 0.1565(2) 0.1638(2) 0.1123(2) 0.0272(6) Uani 1 1 d . . .
N1 N 0.1602(3) 0.3763(3) 0.2206(3) 0.0237(7) Uani 1 1 d . . .
N2 N 0.3485(3) 0.3469(3) 0.3431(3) 0.0227(6) Uani 1 1 d . . .
N3 N 0.4294(3) 0.4975(3) 0.3258(3) 0.0246(7) Uani 1 1 d . . .
C1 C 0.0649(3) 0.3894(4) 0.1637(3) 0.0285(8) Uani 1 1 d . . .
H1 H 0.0171 0.3285 0.1321 0.034 Uiso 1 1 calc R . .
C2 C 0.0326(3) 0.4882(4) 0.1486(4) 0.0344(10) Uani 1 1 d . . .
H2 H -0.0340 0.4943 0.1041 0.041 Uiso 1 1 calc R . .
C3 C 0.0991(3) 0.5769(4) 0.1994(4) 0.0358(10) Uani 1 1 d . . .
H3 H 0.0773 0.6458 0.1941 0.043 Uiso 1 1 calc R . .
C4 C 0.1988(3) 0.5647(3) 0.2586(4) 0.0317(9) Uani 1 1 d . . .
H4 H 0.2454 0.6250 0.2959 0.038 Uiso 1 1 calc R . .
C5 C 0.2286(3) 0.4632(3) 0.2620(3) 0.0236(8) Uani 1 1 d . . .
C6 C 0.3354(3) 0.4372(3) 0.3103(3) 0.0224(7) Uani 1 1 d . . .
C8 C 0.5084(3) 0.4419(3) 0.3755(3) 0.0258(8) Uani 1 1 d . . .
C9 C 0.6179(3) 0.4659(4) 0.4107(4) 0.0319(9) Uani 1 1 d . . .
H9 H 0.6517 0.5303 0.4043 0.038 Uiso 1 1 calc R . .
C10 C 0.6749(3) 0.3911(4) 0.4556(4) 0.0352(10) Uani 1 1 d . . .
H10 H 0.7498 0.4047 0.4812 0.042 Uiso 1 1 calc R . .
C11 C 0.6248(4) 0.2956(4) 0.4641(4) 0.0341(9) Uani 1 1 d . . .
H11 H 0.6668 0.2459 0.4947 0.041 Uiso 1 1 calc R . .
C12 C 0.5158(3) 0.2718(3) 0.4289(3) 0.0279(8) Uani 1 1 d . . .
H12 H 0.4824 0.2070 0.4347 0.033 Uiso 1 1 calc R . .
C13 C 0.4570(3) 0.3475(3) 0.3846(3) 0.0232(7) Uani 1 1 d . . .
C14 C 0.4547(3) 0.5888(3) 0.2796(4) 0.0321(9) Uani 1 1 d . B .
H14A H 0.5325 0.5949 0.2828 0.039 Uiso 1 1 calc R . .
H14B H 0.4366 0.6547 0.3235 0.039 Uiso 1 1 calc R . .
C17 C 0.3970(3) 0.5815(4) 0.1668(4) 0.0376(11) Uani 1 1 d . . .
C18 C 0.3999(4) 0.4891(4) 0.0898(4) 0.0428(12) Uani 1 1 d . B .
C19 C 0.4658(4) 0.4057(4) 0.1089(4) 0.0423(12) Uani 1 1 d . . .
H19A H 0.5057 0.4152 0.1791 0.051 Uiso 0.561(5) 1 calc PR B 1
H19B H 0.5138 0.4056 0.1715 0.051 Uiso 0.439(5) 1 d PR B 2
C20 C 0.4826(4) 0.3090(4) 0.0398(4) 0.0357(15) Uiso 0.561(5) 1 d PRU B 1
H20A H 0.5329 0.2607 0.0606 0.043 Uiso 0.561(5) 1 d PR B 1
C21 C 0.4143(8) 0.2924(8) -0.0655(7) 0.0366(13) Uiso 0.561(5) 1 d PU B 1
H21A H 0.4155 0.2282 -0.1151 0.044 Uiso 0.561(5) 1 calc PR B 1
C22 C 0.3497(8) 0.3671(9) -0.0931(7) 0.0343(13) Uiso 0.561(5) 1 d PU B 1
H22A H 0.3072 0.3557 -0.1624 0.041 Uiso 0.561(5) 1 calc PR B 1
C23 C 0.3444(7) 0.4630(8) -0.0199(7) 0.0324(13) Uiso 0.561(5) 1 d PU B 1
C20' C 0.4487(9) 0.3264(9) 0.0225(9) 0.0342(15) Uiso 0.439(5) 1 d PU B 2
H20C H 0.4862 0.2646 0.0279 0.041 Uiso 0.439(5) 1 calc PR B 2
C21' C 0.3801(11) 0.3267(11) -0.0754(9) 0.0342(15) Uiso 0.439(5) 1 d PU B 2
H21B H 0.3767 0.2678 -0.1324 0.041 Uiso 0.439(5) 1 calc PR B 2
C22' C 0.3200(10) 0.4077(10) -0.0897(9) 0.0355(14) Uiso 0.439(5) 1 d PU B 2
H22B H 0.2736 0.4041 -0.1560 0.043 Uiso 0.439(5) 1 calc PR B 2
C23' C 0.3239(9) 0.4991(10) -0.0083(9) 0.0326(14) Uiso 0.439(5) 1 d PU B 2
C24 C 0.2798(7) 0.5417(8) -0.0501(7) 0.0329(14) Uiso 0.561(5) 1 d PU B 1
H24A H 0.2373 0.5290 -0.1194 0.039 Uiso 0.561(5) 1 calc PR B 1
C25 C 0.2757(6) 0.6382(8) 0.0184(8) 0.0300(13) Uiso 0.561(5) 1 d PU B 1
C26 C 0.2109(7) 0.7174(8) -0.0132(8) 0.0368(13) Uiso 0.561(5) 1 d PU B 1
H26A H 0.1716 0.7075 -0.0837 0.044 Uiso 0.561(5) 1 calc PR B 1
C27 C 0.2050(7) 0.8101(9) 0.0597(8) 0.0364(13) Uiso 0.561(5) 1 d PU B 1
H27A H 0.1566 0.8603 0.0395 0.044 Uiso 0.561(5) 1 calc PR B 1
C28 C 0.2664(7) 0.8312(7) 0.1593(8) 0.0354(12) Uiso 0.561(5) 1 d PU B 1
H28A H 0.2641 0.8974 0.2056 0.043 Uiso 0.561(5) 1 calc PR B 1
C29 C 0.3312(7) 0.7568(7) 0.1924(8) 0.0309(12) Uiso 0.561(5) 1 d PU B 1
H29A H 0.3730 0.7718 0.2621 0.037 Uiso 0.561(5) 1 calc PR B 1
C30 C 0.3376(6) 0.6561(7) 0.1240(7) 0.0279(12) Uiso 0.561(5) 1 d PU B 1
C24' C 0.2669(9) 0.5868(11) -0.0216(10) 0.0319(17) Uiso 0.439(5) 1 d PU B 2
H24B H 0.2228 0.5861 -0.0885 0.038 Uiso 0.439(5) 1 calc PR B 2
C25' C 0.2716(8) 0.6754(9) 0.0584(10) 0.0315(13) Uiso 0.439(5) 1 d PU B 2
C26' C 0.2068(9) 0.7609(11) 0.0336(10) 0.0363(15) Uiso 0.439(5) 1 d PU B 2
H26B H 0.1636 0.7574 -0.0343 0.044 Uiso 0.439(5) 1 calc PR B 2
C27' C 0.2119(9) 0.8477(10) 0.1153(10) 0.0377(15) Uiso 0.439(5) 1 d PU B 2
H27B H 0.1688 0.9045 0.1033 0.045 Uiso 0.439(5) 1 calc PR B 2
C28' C 0.2780(9) 0.8559(9) 0.2154(10) 0.0356(14) Uiso 0.439(5) 1 d PU B 2
H28B H 0.2792 0.9184 0.2678 0.043 Uiso 0.439(5) 1 calc PR B 2
C29' C 0.3405(8) 0.7768(9) 0.2394(10) 0.0313(14) Uiso 0.439(5) 1 d PU B 2
H29B H 0.3848 0.7844 0.3075 0.038 Uiso 0.439(5) 1 calc PR B 2
C30' C 0.3384(8) 0.6804(9) 0.1596(9) 0.0277(14) Uiso 0.439(5) 1 d PU B 2
C31 C 0.4738(4) 0.0428(4) 0.1648(4) 0.0359(10) Uani 1 1 d . . .
C32 C 0.3636(3) 0.0886(3) 0.1542(3) 0.0259(8) Uani 1 1 d . . .
C33 C 0.3048(3) 0.0873(4) 0.0525(3) 0.0298(9) Uani 1 1 d . . .
H33 H 0.3330 0.0592 -0.0077 0.036 Uiso 1 1 calc R . .
C34 C 0.2053(3) 0.1275(3) 0.0409(3) 0.0261(8) Uani 1 1 d . . .
C35 C 0.1405(4) 0.1274(4) -0.0698(3) 0.0353(10) Uani 1 1 d . . .
C36 C 0.0670(4) -0.0914(5) 0.3616(4) 0.0581(17) Uani 1 1 d D . .
C37 C 0.0615(5) 0.0167(4) 0.3303(4) 0.0486(14) Uani 1 1 d . A .
C38 C -0.0327(5) 0.0680(5) 0.3346(4) 0.0487(14) Uani 1 1 d . . .
H38 H -0.0842 0.0433 0.3686 0.058 Uiso 1 1 calc R A .
C39 C -0.0502(4) 0.1565(4) 0.2878(4) 0.0422(11) Uani 1 1 d . A .
C40 C -0.1638(5) 0.1933(5) 0.2722(5) 0.0511(14) Uani 1 1 d . . .
C41 C 0.0800(4) 0.3796(4) 0.5843(4) 0.0376(10) Uani 1 1 d . . .
C42 C 0.1525(4) 0.3060(4) 0.5263(4) 0.0356(10) Uani 1 1 d . . .
C43 C 0.2182(4) 0.2436(4) 0.5823(4) 0.0430(12) Uani 1 1 d . . .
H43 H 0.2182 0.2471 0.6546 0.052 Uiso 1 1 calc R . .
C44 C 0.2845(4) 0.1756(4) 0.5323(4) 0.0347(10) Uani 1 1 d . A .
C45 C 0.3541(3) 0.1118(3) 0.6005(3) 0.0338(9) Uani 1 1 d D . .

loop_
_atom_site_aniso_label
_atom_site_aniso_U_11
_atom_site_aniso_U_22
_atom_site_aniso_U_33
_atom_site_aniso_U_23
_atom_site_aniso_U_13
_atom_site_aniso_U_12
Yb1 0.02283(9) 0.01853(9) 0.01813(9) 0.00427(6) 0.00261(6) -0.00358(6)
F1 0.074(2) 0.056(2) 0.0316(15) 0.0123(14) -0.0046(15) 0.0199(17)
F2 0.0363(15) 0.071(2) 0.0276(13) -0.0023(13) -0.0020(11) -0.0155(14)
F3 0.0437(16) 0.0638(19) 0.0208(12) 0.0051(12) 0.0061(11) -0.0032(14)
F4 0.0518(19) 0.059(2) 0.066(2) -0.0008(17) 0.0170(17) 0.0231(16)
F5 0.061(2) 0.111(3) 0.0430(18) 0.0318(19) 0.0165(16) 0.052(2)
F6 0.0287(16) 0.078(3) 0.121(4) 0.039(3) 0.0172(19) 0.0010(17)
F7 0.071(3) 0.058(2) 0.138(4) 0.001(3) 0.057(3) 0.007(2)
F8 0.051(2) 0.076(3) 0.082(3) 0.012(2) -0.0067(19) -0.0237(19)
F9 0.068(3) 0.126(4) 0.109(4) 0.031(3) 0.066(3) 0.003(3)
F11 0.107(3) 0.0361(18) 0.067(2) 0.0081(17) 0.017(2) -0.0076(19)
F14 0.0421(18) 0.063(2) 0.078(2) 0.0128(19) 0.0222(17) 0.0109(16)
F15 0.071(2) 0.0301(16) 0.094(3) -0.0079(16) 0.043(2) 0.0077(15)
F16 0.092(3) 0.117(4) 0.044(2) 0.013(2) 0.024(2) 0.058(3)
O1 0.048(2) 0.0266(16) 0.0366(17) 0.0125(13) -0.0038(15) -0.0164(14)
O2 0.0267(15) 0.0337(16) 0.0305(15) 0.0058(12) 0.0074(12) -0.0099(12)
O3 0.0283(15) 0.0341(16) 0.0244(14) 0.0039(12) 0.0067(11) 0.0030(12)
O4 0.0300(15) 0.0322(15) 0.0224(14) 0.0104(12) 0.0027(11) -0.0012(12)
O5 0.0278(14) 0.0242(14) 0.0232(13) 0.0049(11) 0.0039(11) 0.0026(11)
O6 0.0286(14) 0.0278(14) 0.0218(13) 0.0016(11) 0.0010(11) 0.0008(12)
N1 0.0210(15) 0.0235(16) 0.0267(16) 0.0074(13) 0.0039(13) -0.0027(13)
N2 0.0211(15) 0.0199(15) 0.0253(16) 0.0014(12) 0.0039(12) -0.0006(12)
N3 0.0194(15) 0.0201(15) 0.0333(18) 0.0039(13) 0.0052(13) -0.0027(12)
C1 0.0216(18) 0.032(2) 0.031(2) 0.0116(17) 0.0010(16) -0.0048(16)
C2 0.0211(19) 0.039(2) 0.048(3) 0.022(2) 0.0060(18) 0.0041(18)
C3 0.025(2) 0.029(2) 0.061(3) 0.019(2) 0.015(2) 0.0074(17)
C4 0.0219(19) 0.023(2) 0.052(3) 0.0090(18) 0.0108(18) -0.0034(16)
C5 0.0202(18) 0.0234(18) 0.0290(19) 0.0080(15) 0.0070(15) 0.0002(14)
C6 0.0221(18) 0.0190(17) 0.0253(18) 0.0026(14) 0.0059(14) -0.0038(14)
C8 0.0232(19) 0.0231(19) 0.029(2) 0.0011(15) 0.0046(15) -0.0002(15)
C9 0.0225(19) 0.031(2) 0.037(2) -0.0001(18) 0.0033(17) -0.0045(17)
C10 0.0205(19) 0.042(3) 0.039(2) 0.004(2) 0.0009(17) 0.0009(18)
C11 0.027(2) 0.038(2) 0.035(2) 0.0070(19) 0.0002(17) 0.0073(18)
C12 0.027(2) 0.027(2) 0.028(2) 0.0052(16) 0.0031(16) 0.0019(16)
C13 0.0209(18) 0.0232(18) 0.0227(18) 0.0005(14) 0.0027(14) -0.0008(14)
C14 0.0234(19) 0.0207(19) 0.054(3) 0.0103(18) 0.0096(18) -0.0036(16)
C17 0.022(2) 0.035(2) 0.061(3) 0.025(2) 0.008(2) -0.0064(18)
C18 0.037(3) 0.049(3) 0.044(3) 0.022(2) 0.005(2) -0.023(2)
C19 0.050(3) 0.039(3) 0.042(3) 0.010(2) 0.022(2) -0.014(2)
C31 0.032(2) 0.048(3) 0.031(2) 0.012(2) 0.0095(18) 0.009(2)
C32 0.028(2) 0.0240(19) 0.0258(19) 0.0071(15) 0.0052(16) -0.0002(16)
C33 0.030(2) 0.037(2) 0.0227(19) 0.0047(17) 0.0083(16) 0.0017(18)
C34 0.032(2) 0.0224(18) 0.0207(18) 0.0027(14) 0.0019(15) -0.0048(16)
C35 0.036(2) 0.044(3) 0.022(2) 0.0043(18) 0.0014(17) -0.001(2)
C36 0.082(4) 0.050(3) 0.036(3) 0.022(2) -0.009(3) -0.033(3)
C37 0.071(4) 0.038(3) 0.030(2) 0.007(2) 0.000(2) -0.022(3)
C38 0.063(4) 0.050(3) 0.031(2) 0.004(2) 0.012(2) -0.024(3)
C39 0.042(3) 0.049(3) 0.032(2) 0.000(2) 0.011(2) -0.015(2)
C40 0.047(3) 0.044(3) 0.066(4) 0.001(3) 0.033(3) -0.007(2)
C41 0.036(2) 0.043(3) 0.034(2) 0.001(2) 0.0131(19) 0.006(2)
C42 0.037(2) 0.034(2) 0.033(2) 0.0004(18) 0.0072(19) 0.0038(19)
C43 0.053(3) 0.053(3) 0.025(2) 0.008(2) 0.010(2) 0.017(2)
C44 0.033(2) 0.044(3) 0.029(2) 0.0126(19) 0.0066(18) 0.006(2)
C45 0.028(2) 0.048(3) 0.027(2) 0.0128(19) 0.0044(17) 0.0037(19)

loop_
_atom_type_symbol
_atom_type_description
_atom_type_scat_dispersion_real
_atom_type_scat_dispersion_imag
_atom_type_scat_source
C C 0.0033 0.0016 'International Tables Vol C Tables 4.2.6.8 and 6.1.1.4'
H H 0.0000 0.0000 'International Tables Vol C Tables 4.2.6.8 and 6.1.1.4'
F F 0.0171 0.0103 'International Tables Vol C Tables 4.2.6.8 and 6.1.1.4'
N N 0.0061 0.0033 'International Tables Vol C Tables 4.2.6.8 and 6.1.1.4'
Yb Yb -0.3850 5.5486 'International Tables Vol C Tables 4.2.6.8 and 6.1.1.4'
O O 0.0106 0.0060 'International Tables Vol C Tables 4.2.6.8 and 6.1.1.4'

loop_
_geom_angle_atom_site_label_1
_geom_angle_atom_site_label_2
_geom_angle_atom_site_label_3
_geom_angle
_geom_angle_site_symmetry_1
_geom_angle_site_symmetry_3
_geom_angle_publ_flag
O6 Yb1 O5 73.25(10) . . ?
O6 Yb1 O1 89.15(11) . . ?
O5 Yb1 O1 83.15(12) . . ?
O6 Yb1 O3 141.87(10) . . ?
O5 Yb1 O3 144.25(10) . . ?
O1 Yb1 O3 100.07(12) . . ?
O6 Yb1 O4 143.81(11) . . ?
O5 Yb1 O4 74.73(10) . . ?
O1 Yb1 O4 70.62(11) . . ?
O3 Yb1 O4 72.97(11) . . ?
O6 Yb1 O2 76.20(11) . . ?
O5 Yb1 O2 140.99(11) . . ?
O1 Yb1 O2 72.65(12) . . ?
O3 Yb1 O2 71.62(11) . . ?
O4 Yb1 O2 122.37(10) . . ?
O6 Yb1 N2 109.52(11) . . ?
O5 Yb1 N2 75.82(11) . . ?
O1 Yb1 N2 145.93(12) . . ?
O3 Yb1 N2 82.87(11) . . ?
O4 Yb1 N2 78.07(11) . . ?
O2 Yb1 N2 138.31(11) . . ?
O6 Yb1 N1 72.58(11) . . ?
O5 Yb1 N1 115.45(10) . . ?
O1 Yb1 N1 147.34(12) . . ?
O3 Yb1 N1 80.51(11) . . ?
O4 Yb1 N1 138.08(11) . . ?
O2 Yb1 N1 76.74(11) . . ?
N2 Yb1 N1 66.73(11) . . ?
C37 O1 Yb1 131.0(4) . . ?
C39 O2 Yb1 128.3(3) . . ?
C42 O3 Yb1 133.0(3) . . ?
C44 O4 Yb1 136.0(3) . . ?
C32 O5 Yb1 136.2(3) . . ?
C34 O6 Yb1 135.7(3) . . ?
C1 N1 C5 117.8(3) . . ?
C1 N1 Yb1 122.6(3) . . ?
C5 N1 Yb1 117.8(3) . . ?
C6 N2 C13 105.9(3) . . ?
C6 N2 Yb1 117.8(3) . . ?
C13 N2 Yb1 135.0(3) . . ?
C6 N3 C8 106.0(3) . . ?
C6 N3 C14 130.0(3) . . ?
C8 N3 C14 122.4(3) . . ?
N1 C1 C2 123.0(4) . . ?
N1 C1 H1 118.5 . . ?
C2 C1 H1 118.5 . . ?
C3 C2 C1 118.5(4) . . ?
C3 C2 H2 120.8 . . ?
C1 C2 H2 120.8 . . ?
C2 C3 C4 119.3(4) . . ?
C2 C3 H3 120.4 . . ?
C4 C3 H3 120.4 . . ?
C5 C4 C3 118.5(4) . . ?
C5 C4 H4 120.7 . . ?
C3 C4 H4 120.7 . . ?
N1 C5 C4 122.4(4) . . ?
N1 C5 C6 112.8(3) . . ?
C4 C5 C6 124.8(4) . . ?
N2 C6 N3 112.9(3) . . ?
N2 C6 C5 120.4(3) . . ?
N3 C6 C5 126.7(3) . . ?
C9 C8 N3 131.2(4) . . ?
C9 C8 C13 122.6(4) . . ?
N3 C8 C13 106.2(3) . . ?
C10 C9 C8 116.5(4) . . ?
C10 C9 H9 121.7 . . ?
C8 C9 H9 121.7 . . ?
C9 C10 C11 121.6(4) . . ?
C9 C10 H10 119.2 . . ?
C11 C10 H10 119.2 . . ?
C12 C11 C10 121.8(4) . . ?
C12 C11 H11 119.1 . . ?
C10 C11 H11 119.1 . . ?
C11 C12 C13 117.2(4) . . ?
C11 C12 H12 121.4 . . ?
C13 C12 H12 121.4 . . ?
N2 C13 C12 130.7(4) . . ?
N2 C13 C8 109.0(3) . . ?
C12 C13 C8 120.3(4) . . ?
N3 C14 C17 114.6(3) . . ?
N3 C14 H14A 108.6 . . ?
C17 C14 H14A 108.6 . . ?
N3 C14 H14B 108.6 . . ?
C17 C14 H14B 108.6 . . ?
H14A C14 H14B 107.6 . . ?
C30 C17 C18 111.4(6) . . ?
C30 C17 C30' 19.7(4) . . ?
C18 C17 C30' 130.9(6) . . ?
C30 C17 C14 128.6(6) . . ?
C18 C17 C14 120.0(4) . . ?
C30' C17 C14 109.0(6) . . ?
C17 C18 C19 123.2(5) . . ?
C17 C18 C23 128.7(6) . . ?
C19 C18 C23 108.0(6) . . ?
C17 C18 C23' 107.3(6) . . ?
C19 C18 C23' 129.4(7) . . ?
C23 C18 C23' 21.6(4) . . ?
C20' C19 C18 109.9(6) . . ?
C20' C19 C20 21.5(5) . . ?
C18 C19 C20 131.0(3) . . ?
C20' C19 H19A 135.2 . . ?
C18 C19 H19A 114.5 . . ?
C20 C19 H19A 114.5 . . ?
C20' C19 H19B 125.0 . . ?
C18 C19 H19B 125.1 . . ?
C20 C19 H19B 103.8 . . ?
H19A C19 H19B 11.6 . . ?
C19 C20 C21 113.3(5) . . ?
C19 C20 H20A 123.3 . . ?
C21 C20 H20A 123.3 . . ?
C22 C21 C20 120.8(8) . . ?
C22 C21 H21A 119.6 . . ?
C20 C21 H21A 119.6 . . ?
C21 C22 C23 120.8(9) . . ?
C21 C22 H22A 119.6 . . ?
C23 C22 H22A 119.6 . . ?
C24 C23 C22 120.5(9) . . ?
C24 C23 C18 113.6(8) . . ?
C22 C23 C18 125.8(8) . . ?
C19 C20' C21' 126.1(10) . . ?
C19 C20' H20A 97.5 . . ?
C21' C20' H20A 135.6 . . ?
C19 C20' H20C 117.0 . . ?
C21' C20' H20C 117.0 . . ?
H20A C20' H20C 21.3 . . ?
C22' C21' C20' 121.7(11) . . ?
C22' C21' H21B 119.2 . . ?
C20' C21' H21B 119.2 . . ?
C21' C22' C23' 121.8(11) . . ?
C21' C22' H22B 119.1 . . ?
C23' C22' H22B 119.1 . . ?
C24' C23' C22' 123.5(11) . . ?
C24' C23' C18 125.4(10) . . ?
C22' C23' C18 111.0(10) . . ?
C25 C24 C23 122.1(8) . . ?
C25 C24 H24A 118.9 . . ?
C23 C24 H24A 118.9 . . ?
C24 C25 C26 121.6(9) . . ?
C24 C25 C30 118.8(7) . . ?
C26 C25 C30 119.6(9) . . ?
C27 C26 C25 119.5(9) . . ?
C27 C26 H26A 120.3 . . ?
C25 C26 H26A 120.3 . . ?
C28 C27 C26 122.2(9) . . ?
C28 C27 H27A 118.9 . . ?
C26 C27 H27A 118.9 . . ?
C27 C28 C29 119.8(9) . . ?
C27 C28 H28A 120.1 . . ?
C29 C28 H28A 120.1 . . ?
C28 C29 C30 121.6(8) . . ?
C28 C29 H29A 119.2 . . ?
C30 C29 H29A 119.2 . . ?
C17 C30 C25 124.9(8) . . ?
C17 C30 C29 117.8(7) . . ?
C25 C30 C29 117.2(8) . . ?
C25' C24' C23' 122.8(10) . . ?
C25' C24' H24B 118.6 . . ?
C23' C24' H24B 118.6 . . ?
C24' C25' C30' 120.4(10) . . ?
C24' C25' C26' 116.9(11) . . ?
C30' C25' C26' 122.8(11) . . ?
C27' C26' C25' 115.6(11) . . ?
C27' C26' H26B 122.2 . . ?
C25' C26' H26B 122.2 . . ?
C26' C27' C28' 123.1(11) . . ?
C26' C27' H27B 118.5 . . ?
C28' C27' H27B 118.5 . . ?
C29' C28' C27' 121.9(11) . . ?
C29' C28' H28B 119.0 . . ?
C27' C28' H28B 119.0 . . ?
C28' C29' C30' 119.3(11) . . ?
C28' C29' H29B 120.4 . . ?
C30' C29' H29B 120.4 . . ?
C25' C30' C29' 117.3(10) . . ?
C25' C30' C17 113.0(9) . . ?
C29' C30' C17 129.7(9) . . ?
F5 C31 F6 109.8(5) . . ?
F5 C31 F4 106.8(4) . . ?
F6 C31 F4 106.2(4) . . ?
F5 C31 C32 111.0(4) . . ?
F6 C31 C32 110.7(4) . . ?
F4 C31 C32 112.1(4) . . ?
O5 C32 C33 127.1(4) . . ?
O5 C32 C31 114.9(4) . . ?
C33 C32 C31 118.0(4) . . ?
C34 C33 C32 119.1(4) . . ?
C34 C33 H33 120.4 . . ?
C32 C33 H33 120.4 . . ?
O6 C34 C33 127.6(4) . . ?
O6 C34 C35 112.7(4) . . ?
C33 C34 C35 119.7(4) . . ?
F2 C35 F3 107.6(4) . . ?
F2 C35 F1 108.1(4) . . ?
F3 C35 F1 106.8(4) . . ?
F2 C35 C34 110.5(4) . . ?
F3 C35 C34 113.2(4) . . ?
F1 C35 C34 110.4(4) . . ?
F11 C36 F12' 109.0(6) . . ?
F11 C36 F13 124.3(6) . . ?
F12' C36 F13 80.6(6) . . ?
F11 C36 F13' 95.7(7) . . ?
F12' C36 F13' 100.0(7) . . ?
F13 C36 F13' 30.4(5) . . ?
F11 C36 F12 106.0(5) . . ?
F12' C36 F12 23.2(5) . . ?
F13 C36 F12 100.8(6) . . ?
F13' C36 F12 123.0(7) . . ?
F11 C36 C37 110.8(4) . . ?
F12' C36 C37 124.2(7) . . ?
F13 C36 C37 106.3(5) . . ?
F13' C36 C37 113.1(6) . . ?
F12 C36 C37 107.1(6) . . ?
O1 C37 C38 127.1(5) . . ?
O1 C37 C36 115.7(6) . . ?
C38 C37 C36 117.2(5) . . ?
C37 C38 C39 119.3(5) . . ?
C37 C38 H38 120.4 . . ?
C39 C38 H38 120.4 . . ?
O2 C39 C38 127.9(5) . . ?
O2 C39 C40 115.2(5) . . ?
C38 C39 C40 116.7(5) . . ?
F8 C40 F9 107.2(5) . . ?
F8 C40 F7 109.4(6) . . ?
F9 C40 F7 109.4(5) . . ?
F8 C40 C39 108.5(4) . . ?
F9 C40 C39 112.0(6) . . ?
F7 C40 C39 110.2(5) . . ?
F14 C41 F15 110.3(4) . . ?
F14 C41 F16 106.1(4) . . ?
F15 C41 F16 108.0(5) . . ?
F14 C41 C42 111.1(4) . . ?
F15 C41 C42 110.2(4) . . ?
F16 C41 C42 111.1(4) . . ?
O3 C42 C43 128.7(4) . . ?
O3 C42 C41 112.6(4) . . ?
C43 C42 C41 118.6(4) . . ?
C42 C43 C44 120.3(4) . . ?
C42 C43 H43 119.9 . . ?
C44 C43 H43 119.9 . . ?
O4 C44 C43 125.9(4) . . ?
O4 C44 C45 117.8(4) . . ?
C43 C44 C45 116.2(4) . . ?
F19' C45 F17 134.2(6) . . ?
F19' C45 F18 61.6(5) . . ?
F17 C45 F18 113.7(6) . . ?
F19' C45 F18' 105.0(6) . . ?
F17 C45 F18' 74.8(6) . . ?
F18 C45 F18' 45.2(4) . . ?
F19' C45 F19 38.3(4) . . ?
F17 C45 F19 107.9(6) . . ?
F18 C45 F19 96.6(5) . . ?
F18' C45 F19 131.6(6) . . ?
F19' C45 F17' 110.0(6) . . ?
F17 C45 F17' 34.8(4) . . ?
F18 C45 F17' 130.8(5) . . ?
F18' C45 F17' 105.7(5) . . ?
F19 C45 F17' 75.5(5) . . ?
F19' C45 C44 110.9(5) . . ?
F17 C45 C44 111.4(5) . . ?
F18 C45 C44 114.5(4) . . ?
F18' C45 C44 111.4(5) . . ?
F19 C45 C44 111.8(4) . . ?
F17' C45 C44 113.4(4) . . ?

loop_
_geom_bond_atom_site_label_1
_geom_bond_atom_site_label_2
_geom_bond_distance
_geom_bond_site_symmetry_2
_geom_bond_publ_flag
Yb1 O6 2.262(3) . ?
Yb1 O5 2.272(3) . ?
Yb1 O1 2.293(3) . ?
Yb1 O3 2.298(3) . ?
Yb1 O4 2.322(3) . ?
Yb1 O2 2.325(3) . ?
Yb1 N2 2.435(3) . ?
Yb1 N1 2.491(3) . ?
F1 C35 1.342(6) . ?
F2 C35 1.329(6) . ?
F3 C35 1.336(5) . ?
F4 C31 1.334(6) . ?
F5 C31 1.307(6) . ?
F6 C31 1.311(6) . ?
F7 C40 1.339(7) . ?
F8 C40 1.312(7) . ?
F9 C40 1.325(7) . ?
F11 C36 1.290(7) . ?
F12 C36 1.379(5) . ?
F12' C36 1.341(6) . ?
F13 C36 1.357(5) . ?
F13' C36 1.373(6) . ?
F14 C41 1.306(6) . ?
F15 C41 1.310(6) . ?
F16 C41 1.328(6) . ?
F17 C45 1.308(5) . ?
F17' C45 1.361(7) . ?
F18 C45 1.320(5) . ?
F18' C45 1.321(5) . ?
F19 C45 1.326(5) . ?
F19' C45 1.303(5) . ?
O1 C37 1.212(7) . ?
O2 C39 1.242(6) . ?
O3 C42 1.268(6) . ?
O4 C44 1.219(5) . ?
O5 C32 1.247(5) . ?
O6 C34 1.258(5) . ?
N1 C1 1.336(5) . ?
N1 C5 1.350(5) . ?
N2 C6 1.323(5) . ?
N2 C13 1.389(5) . ?
N3 C6 1.369(5) . ?
N3 C8 1.394(5) . ?
N3 C14 1.484(5) . ?
C1 C2 1.390(6) . ?
C1 H1 0.9500 . ?
C2 C3 1.374(7) . ?
C2 H2 0.9500 . ?
C3 C4 1.392(6) . ?
C3 H3 0.9500 . ?
C4 C5 1.381(6) . ?
C4 H4 0.9500 . ?
C5 C6 1.470(5) . ?
C8 C9 1.392(6) . ?
C8 C13 1.402(6) . ?
C9 C10 1.384(7) . ?
C9 H9 0.9500 . ?
C10 C11 1.405(7) . ?
C10 H10 0.9500 . ?
C11 C12 1.385(6) . ?
C11 H11 0.9500 . ?
C12 C13 1.401(6) . ?
C12 H12 0.9500 . ?
C14 C17 1.513(7) . ?
C14 H14A 0.9900 . ?
C14 H14B 0.9900 . ?
C17 C30 1.384(9) . ?
C17 C18 1.411(8) . ?
C17 C30' 1.509(11) . ?
C18 C19 1.418(8) . ?
C18 C23 1.452(10) . ?
C18 C23' 1.492(12) . ?
C19 C20' 1.348(12) . ?
C19 C20 1.4400 . ?
C19 H19A 0.9500 . ?
C19 H19B 0.9299 . ?
C20 C21 1.464(11) . ?
C20 H20A 0.9500 . ?
C21 C22 1.347(13) . ?
C21 H21A 0.9500 . ?
C22 C23 1.422(13) . ?
C22 H22A 0.9500 . ?
C23 C24 1.399(12) . ?
C20' C21' 1.415(17) . ?
C20' H20A 1.4659 . ?
C20' H20C 0.9500 . ?
C21' C22' 1.338(17) . ?
C21' H21B 0.9500 . ?
C22' C23' 1.421(17) . ?
C22' H22B 0.9500 . ?
C23' C24' 1.386(17) . ?
C24 C25 1.394(12) . ?
C24 H24A 0.9500 . ?
C25 C26 1.410(12) . ?
C25 C30 1.434(12) . ?
C26 C27 1.393(13) . ?
C26 H26A 0.9500 . ?
C27 C28 1.365(13) . ?
C27 H27A 0.9500 . ?
C28 C29 1.370(12) . ?
C28 H28A 0.9500 . ?
C29 C30 1.441(12) . ?
C29 H29A 0.9500 . ?
C24' C25' 1.385(16) . ?
C24' H24B 0.9500 . ?
C25' C30' 1.428(15) . ?
C25' C26' 1.450(16) . ?
C26' C27' 1.381(17) . ?
C26' H26B 0.9500 . ?
C27' C28' 1.407(17) . ?
C27' H27B 0.9500 . ?
C28' C29' 1.364(15) . ?
C28' H28B 0.9500 . ?
C29' C30' 1.456(15) . ?
C29' H29B 0.9500 . ?
C31 C32 1.539(6) . ?
C32 C33 1.404(6) . ?
C33 C34 1.382(6) . ?
C33 H33 0.9500 . ?
C34 C35 1.534(6) . ?
C36 C37 1.529(8) . ?
C37 C38 1.400(9) . ?
C38 C39 1.405(8) . ?
C38 H38 0.9500 . ?
C39 C40 1.533(8) . ?
C41 C42 1.549(6) . ?
C42 C43 1.392(7) . ?
C43 C44 1.401(7) . ?
C43 H43 0.9500 . ?
C44 C45 1.520(6) . ?
